data_4313829
loop_
_publ_author_name
'Bernardo Monteiro'
'Dmitrii Roitershtein'
'Humberto Ferreira'
'Jos\'e R. Ascenso'
'Ana M. Martins'
'\^Angela Domingos'
'No\'emia Marques'

_publ_section_title
;
 Triamidotriazacyclononane Complexes of Group 3 Metals. Synthesis and
 Crystal Structures
;
_journal_name_full 'Inorganic Chemistry'
_journal_page_first 4223
_journal_page_last 4231
_journal_paper_doi 10.1021/ic034090v
_journal_volume 42
_journal_year 2003
_chemical_formula_moiety '[Eu{(SiMe2NPh)3-tacn}].0.5C6H5Me'
_chemical_formula_sum 'C33.5 H49 Eu N6 Si3'
_chemical_formula_weight 772.02
_chemical_name_systematic
;
 ?
;
_space_group_IT_number 14
_symmetry_cell_setting monoclinic
_symmetry_space_group_name_Hall '-P 2yn'
_symmetry_space_group_name_H-M 'P 1 21/n 1'
_atom_sites_solution_hydrogens geom
_atom_sites_solution_primary direct
_atom_sites_solution_secondary difmap
_audit_creation_method SHELXL-97
_cell_angle_alpha 90.00
_cell_angle_beta 97.039(9)
_cell_angle_gamma 90.00
_cell_formula_units_Z 4
_cell_length_a 11.0803(12)
_cell_length_b 15.772(2)
_cell_length_c 21.081(2)
_cell_measurement_reflns_used 25
_cell_measurement_temperature 293(2)
_cell_measurement_theta_max 10.6
_cell_measurement_theta_min 7.4
_cell_volume 3656.3(7)
_computing_cell_refinement 'CAD4 software(Enraf-Nonius,1989)'
_computing_data_collection 'CAD4 software(Enraf-Nonius,1989)'
_computing_data_reduction process-MolEN(Fair,1990)
_computing_molecular_graphics 'ORTEP-3 (Farrugia,1997)'
_computing_structure_refinement 'SHELXL-97 (Sheldrick, 1997)'
_computing_structure_solution 'SHELXS-97 (Sheldrick, 1997)'
_diffrn_ambient_temperature 293(2)
_diffrn_measured_fraction_theta_full 0.977
_diffrn_measured_fraction_theta_max 0.977
_diffrn_measurement_device_type CAD4-Enraf-Nonius
_diffrn_measurement_method \w/2\qscans
_diffrn_radiation_monochromator graphite
_diffrn_radiation_source 'fine-focus sealed tube'
_diffrn_radiation_type MoK\a
_diffrn_radiation_wavelength 0.71073
_diffrn_reflns_av_R_equivalents 0.0539
_diffrn_reflns_av_sigmaI/netI 0.1072
_diffrn_reflns_limit_h_max 13
_diffrn_reflns_limit_h_min -13
_diffrn_reflns_limit_k_max 0
_diffrn_reflns_limit_k_min -19
_diffrn_reflns_limit_l_max 0
_diffrn_reflns_limit_l_min -25
_diffrn_reflns_number 7225
_diffrn_reflns_theta_full 26.00
_diffrn_reflns_theta_max 26.00
_diffrn_reflns_theta_min 1.62
_diffrn_standards_decay_% 3.2
_diffrn_standards_interval_time 60
_diffrn_standards_number 3
_exptl_absorpt_coefficient_mu 1.845
_exptl_absorpt_correction_T_max 0.9999
_exptl_absorpt_correction_T_min 0.9083
_exptl_absorpt_correction_type 'empirical via \y-scan North et al(1968)'
_exptl_crystal_colour red-orange
_exptl_crystal_density_diffrn 1.403
_exptl_crystal_density_method 'not measured'
_exptl_crystal_description prism
_exptl_crystal_F_000 1588
_exptl_crystal_size_max 0.29
_exptl_crystal_size_mid 0.22
_exptl_crystal_size_min 0.18
_refine_diff_density_max 0.992
_refine_diff_density_min -0.608
_refine_diff_density_rms 0.136
_refine_ls_extinction_method none
_refine_ls_goodness_of_fit_ref 1.079
_refine_ls_hydrogen_treatment constr
_refine_ls_matrix_type full
_refine_ls_number_parameters 377
_refine_ls_number_reflns 7028
_refine_ls_number_restraints 13
_refine_ls_restrained_S_all 1.085
_refine_ls_R_factor_all 0.1529
_refine_ls_R_factor_gt 0.0738
_refine_ls_shift/su_max 0.109
_refine_ls_shift/su_mean 0.004
_refine_ls_structure_factor_coef Fsqd
_refine_ls_weighting_details 'calc w=1/[\s^2^(Fo^2^)+(0.0546P)^2^+1.6724P] where P=(Fo^2^+2Fc^2^)/3'
_refine_ls_weighting_scheme calc
_refine_ls_wR_factor_gt 0.1288
_refine_ls_wR_factor_ref 0.1571
_reflns_number_gt 3902
_reflns_number_total 7028
_reflns_threshold_expression >2sigma(I)
_cod_data_source_file ic034090vrom20030128_020813_3.cif
_cod_data_source_block eutacn
_cod_original_cell_volume 3656.2(7)
_cod_original_formula_sum 'C33.50 H49 Eu N6 Si3'
_cod_database_code 4313829

loop_
_symmetry_equiv_pos_as_xyz
'x, y, z'
'-x+1/2, y+1/2, -z+1/2'
'-x, -y, -z'
'x-1/2, -y-1/2, z-1/2'

loop_
_atom_site_label
_atom_site_type_symbol
_atom_site_fract_x
_atom_site_fract_y
_atom_site_fract_z
_atom_site_U_iso_or_equiv
_atom_site_adp_type
_atom_site_occupancy
_atom_site_symmetry_multiplicity
_atom_site_calc_flag
_atom_site_refinement_flags
_atom_site_disorder_assembly
_atom_site_disorder_group
Eu1 Eu 0.76083(5) 0.92379(3) 0.83771(2) 0.04430(16) Uani 1 1 d . . .
Si1 Si 0.5492(3) 0.9306(2) 0.72085(14) 0.0692(9) Uani 1 1 d . . .
Si2 Si 1.0145(3) 0.8574(2) 0.79830(15) 0.0572(8) Uani 1 1 d . . .
Si3 Si 0.7871(3) 1.09036(19) 0.92330(16) 0.0637(8) Uani 1 1 d . . .
N1 N 0.5721(8) 0.8784(6) 0.7899(4) 0.060(2) Uani 1 1 d . . .
N2 N 0.9057(7) 0.8176(5) 0.8391(4) 0.053(2) Uani 1 1 d . . .
N3 N 0.7451(7) 0.9873(5) 0.9346(4) 0.053(2) Uani 1 1 d . . .
N4 N 0.9337(9) 0.9496(6) 0.7688(5) 0.072(3) Uani 1 1 d . . .
N5 N 0.8228(8) 1.0800(5) 0.8433(4) 0.065(2) Uani 1 1 d . . .
N6 N 0.6806(9) 0.9975(6) 0.7329(4) 0.068(3) Uani 1 1 d . . .
C1 C 0.9898(13) 1.0295(9) 0.7779(8) 0.105(5) Uani 1 1 d . . .
H1A H 0.9652 1.0644 0.7406 0.126 Uiso 1 1 calc R . .
H1B H 1.0773 1.0221 0.7811 0.126 Uiso 1 1 calc R . .
C2 C 0.9600(12) 1.0749(10) 0.8357(6) 0.104(5) Uani 1 1 d . . .
H2A H 0.9917 1.1322 0.8348 0.124 Uiso 1 1 calc R . .
H2B H 1.0018 1.0470 0.8731 0.124 Uiso 1 1 calc R . .
C3 C 0.7580(16) 1.1287(9) 0.7913(7) 0.114(6) Uani 1 1 d . . .
H3A H 0.7275 1.1800 0.8090 0.137 Uiso 1 1 calc R . .
H3B H 0.8156 1.1455 0.7625 0.137 Uiso 1 1 calc R . .
C4 C 0.6569(13) 1.0854(8) 0.7544(7) 0.096(4) Uani 1 1 d . . .
H4A H 0.6307 1.1193 0.7168 0.115 Uiso 1 1 calc R . .
H4B H 0.5898 1.0833 0.7799 0.115 Uiso 1 1 calc R . .
C5 C 0.7693(13) 0.9966(10) 0.6858(6) 0.091(4) Uani 1 1 d . . .
H5A H 0.7276 0.9792 0.6447 0.110 Uiso 1 1 calc R . .
H5B H 0.7988 1.0538 0.6811 0.110 Uiso 1 1 calc R . .
C6 C 0.8709(14) 0.9421(9) 0.7020(6) 0.101(5) Uani 1 1 d . . .
H6A H 0.9300 0.9533 0.6727 0.121 Uiso 1 1 calc R . .
H6B H 0.8438 0.8840 0.6952 0.121 Uiso 1 1 calc R . .
C10 C 0.4030(11) 0.9901(10) 0.7106(7) 0.117(6) Uani 1 1 d . . .
H10A H 0.3950 1.0198 0.6705 0.175 Uiso 1 1 calc R . .
H10B H 0.4021 1.0301 0.7449 0.175 Uiso 1 1 calc R . .
H10C H 0.3366 0.9511 0.7111 0.175 Uiso 1 1 calc R . .
C11 C 0.5581(14) 0.8680(9) 0.6453(5) 0.103(5) Uani 1 1 d . . .
H11A H 0.5436 0.9050 0.6090 0.155 Uiso 1 1 calc R . .
H11B H 0.4978 0.8240 0.6419 0.155 Uiso 1 1 calc R . .
H11C H 0.6374 0.8431 0.6466 0.155 Uiso 1 1 calc R . .
C12 C 0.4992(9) 0.8142(7) 0.8123(5) 0.059(3) Uani 1 1 d . . .
C13 C 0.5001(9) 0.8032(7) 0.8781(6) 0.066(3) Uani 1 1 d . . .
H13 H 0.5450 0.8402 0.9061 0.080 Uiso 1 1 calc R . .
C14 C 0.4364(11) 0.7391(9) 0.9020(7) 0.087(4) Uani 1 1 d . . .
H14 H 0.4408 0.7329 0.9461 0.105 Uiso 1 1 calc R . .
C15 C 0.3660(12) 0.6834(9) 0.8635(9) 0.094(5) Uani 1 1 d . . .
H15 H 0.3225 0.6405 0.8807 0.112 Uiso 1 1 calc R . .
C16 C 0.3620(10) 0.6937(7) 0.7973(8) 0.082(4) Uani 1 1 d . . .
H16 H 0.3176 0.6562 0.7695 0.098 Uiso 1 1 calc R . .
C17 C 0.4244(9) 0.7599(7) 0.7736(6) 0.066(3) Uani 1 1 d . . .
H17 H 0.4159 0.7684 0.7296 0.079 Uiso 1 1 calc R . .
C20 C 1.1607(10) 0.8864(8) 0.8437(6) 0.077(4) Uani 1 1 d . . .
H20A H 1.2140 0.9083 0.8150 0.116 Uiso 1 1 calc R . .
H20B H 1.1968 0.8371 0.8650 0.116 Uiso 1 1 calc R . .
H20C H 1.1477 0.9288 0.8747 0.116 Uiso 1 1 calc R . .
C21 C 1.0500(10) 0.7876(8) 0.7307(5) 0.079(4) Uani 1 1 d . . .
H21A H 1.1121 0.8137 0.7093 0.119 Uiso 1 1 calc R . .
H21B H 0.9779 0.7801 0.7009 0.119 Uiso 1 1 calc R . .
H21C H 1.0779 0.7334 0.7472 0.119 Uiso 1 1 calc R . .
C22 C 0.9102(10) 0.7445(6) 0.8777(4) 0.053(3) Uani 1 1 d . . .
C23 C 0.8042(10) 0.7115(6) 0.8951(5) 0.055(3) Uani 1 1 d . . .
H23 H 0.7313 0.7365 0.8782 0.066 Uiso 1 1 calc R . .
C24 C 0.7993(13) 0.6431(7) 0.9363(5) 0.076(4) Uani 1 1 d . . .
H24 H 0.7258 0.6237 0.9479 0.091 Uiso 1 1 calc R . .
C25 C 0.9093(16) 0.6048(8) 0.9594(7) 0.092(4) Uani 1 1 d . . .
H25 H 0.9110 0.5597 0.9879 0.110 Uiso 1 1 calc R . .
C26 C 1.0147(13) 0.6344(9) 0.9398(6) 0.093(4) Uani 1 1 d . . .
H26 H 1.0873 0.6068 0.9539 0.111 Uiso 1 1 calc R . .
C27 C 1.0175(10) 0.7020(7) 0.9007(6) 0.072(3) Uani 1 1 d . . .
H27 H 1.0913 0.7205 0.8890 0.086 Uiso 1 1 calc R . .
C30 C 0.9202(12) 1.1244(9) 0.9779(6) 0.096(4) Uani 1 1 d . . .
H30A H 0.9392 1.1823 0.9689 0.144 Uiso 1 1 calc R . .
H30B H 0.9884 1.0890 0.9720 0.144 Uiso 1 1 calc R . .
H30C H 0.9027 1.1198 1.0212 0.144 Uiso 1 1 calc R . .
C31 C 0.6679(12) 1.1738(7) 0.9255(7) 0.101(5) Uani 1 1 d . . .
H31A H 0.7023 1.2284 0.9186 0.151 Uiso 1 1 calc R . .
H31B H 0.6383 1.1730 0.9664 0.151 Uiso 1 1 calc R . .
H31C H 0.6019 1.1629 0.8926 0.151 Uiso 1 1 calc R . .
C32 C 0.7187(10) 0.9541(7) 0.9920(5) 0.055(3) Uani 1 1 d . . .
C33 C 0.6514(11) 0.9949(8) 1.0360(6) 0.074(3) Uani 1 1 d . . .
H33 H 0.6218 1.0493 1.0269 0.088 Uiso 1 1 calc R . .
C34 C 0.7565(11) 0.8730(8) 1.0100(6) 0.076(4) Uani 1 1 d . . .
H34 H 0.8029 0.8438 0.9833 0.092 Uiso 1 1 calc R . .
C35 C 0.6292(12) 0.9578(11) 1.0902(6) 0.091(5) Uani 1 1 d . . .
H35 H 0.5858 0.9876 1.1180 0.109 Uiso 1 1 calc R . .
C36 C 0.6675(14) 0.8780(11) 1.1062(7) 0.098(5) Uani 1 1 d . . .
H36 H 0.6517 0.8543 1.1447 0.117 Uiso 1 1 calc R . .
C37 C 0.7304(13) 0.8321(8) 1.0648(7) 0.089(4) Uani 1 1 d . . .
H37 H 0.7541 0.7763 1.0734 0.107 Uiso 1 1 calc R . .
C1S C 0.4415(18) 0.5694(8) 1.0239(9) 0.207(10) Uiso 1 1 d D . .
C2S C 0.6238(6) 0.4872(13) 1.0190(9) 0.173(8) Uiso 1 1 d D . .
C3S C 0.5642(17) 0.5557(9) 1.0427(6) 0.201(10) Uiso 1 1 d D . .
C4S C 0.630(3) 0.613(2) 1.0881(17) 0.28(3) Uiso 0.50 1 d PD . .

loop_
_atom_site_aniso_label
_atom_site_aniso_U_11
_atom_site_aniso_U_22
_atom_site_aniso_U_33
_atom_site_aniso_U_23
_atom_site_aniso_U_13
_atom_site_aniso_U_12
Eu1 0.0461(3) 0.0435(3) 0.0439(3) 0.0045(3) 0.00823(19) -0.0003(3)
Si1 0.068(2) 0.085(2) 0.0515(18) 0.0030(19) -0.0077(15) 0.009(2)
Si2 0.0548(18) 0.0606(19) 0.0574(19) -0.0046(15) 0.0115(15) 0.0017(15)
Si3 0.069(2) 0.0528(19) 0.069(2) -0.0096(16) 0.0096(17) -0.0055(16)
N1 0.060(6) 0.069(6) 0.050(5) 0.006(5) 0.008(4) -0.006(5)
N2 0.041(5) 0.057(5) 0.061(5) 0.018(4) 0.011(4) -0.004(4)
N3 0.054(5) 0.059(5) 0.044(5) -0.007(4) 0.002(4) 0.003(4)
N4 0.065(6) 0.063(7) 0.088(8) 0.010(5) 0.016(6) -0.004(5)
N5 0.083(6) 0.046(5) 0.066(6) 0.016(5) 0.005(5) -0.012(5)
N6 0.088(7) 0.060(6) 0.053(6) 0.011(5) -0.002(5) 0.018(5)
C1 0.078(10) 0.103(12) 0.145(15) 0.010(11) 0.058(10) -0.002(9)
C2 0.103(11) 0.122(12) 0.087(10) -0.006(10) 0.016(8) -0.078(10)
C3 0.166(16) 0.070(10) 0.097(12) -0.009(9) -0.021(11) 0.007(10)
C4 0.105(11) 0.075(9) 0.103(11) 0.032(9) -0.009(9) 0.036(9)
C5 0.117(12) 0.112(11) 0.049(7) 0.004(7) 0.026(8) -0.023(10)
C6 0.134(13) 0.093(11) 0.080(10) 0.025(8) 0.031(9) 0.043(10)
C10 0.061(9) 0.161(15) 0.120(13) 0.018(11) -0.021(8) 0.026(10)
C11 0.166(15) 0.096(10) 0.040(7) -0.021(7) -0.017(8) 0.000(10)
C12 0.041(6) 0.073(8) 0.062(7) 0.002(6) 0.001(5) 0.020(6)
C13 0.037(6) 0.076(8) 0.088(9) 0.001(7) 0.016(6) 0.002(6)
C14 0.062(8) 0.086(10) 0.116(11) 0.019(9) 0.020(8) 0.003(8)
C15 0.065(9) 0.063(8) 0.164(16) 0.005(10) 0.056(10) 0.003(7)
C16 0.054(8) 0.036(6) 0.158(14) -0.026(8) 0.022(9) -0.002(5)
C17 0.045(6) 0.065(7) 0.087(9) -0.025(6) 0.007(6) -0.012(6)
C20 0.066(8) 0.082(8) 0.086(9) -0.010(7) 0.017(7) -0.013(7)
C21 0.071(8) 0.086(9) 0.085(9) -0.024(7) 0.028(7) -0.001(7)
C22 0.074(7) 0.048(6) 0.037(5) -0.005(5) 0.006(5) 0.012(6)
C23 0.069(7) 0.039(6) 0.055(7) -0.014(5) 0.001(6) -0.010(5)
C24 0.122(11) 0.051(7) 0.059(7) 0.009(6) 0.030(7) -0.010(7)
C25 0.135(13) 0.054(8) 0.082(10) 0.023(7) -0.003(10) -0.010(8)
C26 0.094(11) 0.081(10) 0.093(11) 0.018(8) -0.024(9) 0.020(8)
C27 0.057(7) 0.064(8) 0.097(9) 0.013(7) 0.020(7) 0.017(6)
C30 0.110(11) 0.100(10) 0.080(9) -0.026(8) 0.017(8) -0.043(9)
C31 0.102(11) 0.056(8) 0.153(14) -0.001(8) 0.050(10) 0.016(7)
C32 0.051(6) 0.073(7) 0.039(6) 0.001(5) -0.006(5) -0.010(6)
C33 0.074(8) 0.068(8) 0.079(9) -0.007(7) 0.007(7) -0.003(6)
C34 0.089(10) 0.080(9) 0.060(8) -0.002(7) 0.008(7) -0.009(8)
C35 0.092(10) 0.126(12) 0.063(9) -0.022(9) 0.041(8) -0.039(9)
C36 0.107(12) 0.097(11) 0.086(11) 0.023(10) -0.004(9) -0.042(10)
C37 0.109(12) 0.065(9) 0.092(11) 0.009(8) 0.005(9) 0.018(8)

loop_
_atom_type_symbol
_atom_type_description
_atom_type_scat_dispersion_real
_atom_type_scat_dispersion_imag
_atom_type_scat_source
C C 0.0033 0.0016 'International Tables Vol C Tables 4.2.6.8 and 6.1.1.4'
H H 0.0000 0.0000 'International Tables Vol C Tables 4.2.6.8 and 6.1.1.4'
Eu Eu -0.1578 3.6682 'International Tables Vol C Tables 4.2.6.8 and 6.1.1.4'
N N 0.0061 0.0033 'International Tables Vol C Tables 4.2.6.8 and 6.1.1.4'
Si Si 0.0817 0.0704 'International Tables Vol C Tables 4.2.6.8 and 6.1.1.4'

loop_
_geom_angle_atom_site_label_1
_geom_angle_atom_site_label_2
_geom_angle_atom_site_label_3
_geom_angle
_geom_angle_site_symmetry_1
_geom_angle_site_symmetry_3
_geom_angle_publ_flag
N3 Eu1 N2 115.5(3) . . ?
N3 Eu1 N1 111.0(3) . . ?
N2 Eu1 N1 111.6(3) . . ?
N3 Eu1 N5 65.7(3) . . ?
N2 Eu1 N5 120.9(3) . . ?
N1 Eu1 N5 122.7(3) . . ?
N3 Eu1 N6 120.9(3) . . ?
N2 Eu1 N6 120.4(3) . . ?
N1 Eu1 N6 64.2(3) . . ?
N5 Eu1 N6 70.4(3) . . ?
N3 Eu1 N4 125.1(3) . . ?
N2 Eu1 N4 63.8(3) . . ?
N1 Eu1 N4 119.8(3) . . ?
N5 Eu1 N4 70.1(3) . . ?
N6 Eu1 N4 69.2(3) . . ?
N3 Eu1 Si3 31.6(2) . . ?
N2 Eu1 Si3 125.1(2) . . ?
N1 Eu1 Si3 121.1(2) . . ?
N5 Eu1 Si3 34.1(2) . . ?
N6 Eu1 Si3 96.5(2) . . ?
N4 Eu1 Si3 99.6(2) . . ?
N3 Eu1 Si1 122.9(2) . . ?
N2 Eu1 Si1 118.5(2) . . ?
N1 Eu1 Si1 30.3(2) . . ?
N5 Eu1 Si1 99.9(2) . . ?
N6 Eu1 Si1 34.1(2) . . ?
N4 Eu1 Si1 95.0(2) . . ?
Si3 Eu1 Si1 114.73(9) . . ?
N3 Eu1 Si2 122.5(2) . . ?
N2 Eu1 Si2 30.52(19) . . ?
N1 Eu1 Si2 124.0(2) . . ?
N5 Eu1 Si2 95.0(2) . . ?
N6 Eu1 Si2 98.5(2) . . ?
N4 Eu1 Si2 33.7(2) . . ?
Si3 Eu1 Si2 113.26(8) . . ?
Si1 Eu1 Si2 113.35(8) . . ?
N3 Eu1 C4 94.5(3) . . ?
N2 Eu1 C4 141.1(3) . . ?
N1 Eu1 C4 76.4(3) . . ?
N5 Eu1 C4 48.7(3) . . ?
N6 Eu1 C4 26.8(3) . . ?
N4 Eu1 C4 79.0(3) . . ?
Si3 Eu1 C4 70.0(3) . . ?
Si1 Eu1 C4 51.2(3) . . ?
Si2 Eu1 C4 112.5(3) . . ?
N3 Eu1 C2 79.5(3) . . ?
N2 Eu1 C2 93.4(4) . . ?
N1 Eu1 C2 142.8(3) . . ?
N5 Eu1 C2 27.8(3) . . ?
N6 Eu1 C2 79.7(3) . . ?
N4 Eu1 C2 47.4(3) . . ?
Si3 Eu1 C2 52.2(3) . . ?
Si1 Eu1 C2 113.7(3) . . ?
Si2 Eu1 C2 67.5(3) . . ?
C4 Eu1 C2 67.1(4) . . ?
N3 Eu1 C6 144.9(4) . . ?
N2 Eu1 C6 75.0(3) . . ?
N1 Eu1 C6 93.4(4) . . ?
N5 Eu1 C6 80.1(3) . . ?
N6 Eu1 C6 47.8(3) . . ?
N4 Eu1 C6 26.6(3) . . ?
Si3 Eu1 C6 114.0(3) . . ?
Si1 Eu1 C6 68.7(3) . . ?
Si2 Eu1 C6 50.7(3) . . ?
C4 Eu1 C6 66.3(4) . . ?
C2 Eu1 C6 66.1(4) . . ?
N1 Si1 N6 97.7(4) . . ?
N1 Si1 C10 112.8(6) . . ?
N6 Si1 C10 113.6(6) . . ?
N1 Si1 C11 117.5(5) . . ?
N6 Si1 C11 107.6(6) . . ?
C10 Si1 C11 107.5(6) . . ?
N1 Si1 Eu1 44.7(3) . . ?
N6 Si1 Eu1 53.3(3) . . ?
C10 Si1 Eu1 130.8(5) . . ?
C11 Si1 Eu1 121.7(5) . . ?
N2 Si2 N4 97.0(4) . . ?
N2 Si2 C20 117.9(5) . . ?
N4 Si2 C20 110.6(5) . . ?
N2 Si2 C21 113.4(5) . . ?
N4 Si2 C21 110.9(5) . . ?
C20 Si2 C21 106.7(5) . . ?
N2 Si2 Eu1 44.3(3) . . ?
N4 Si2 Eu1 53.4(3) . . ?
C20 Si2 Eu1 122.0(4) . . ?
C21 Si2 Eu1 131.3(4) . . ?
N3 Si3 N5 98.0(4) . . ?
N3 Si3 C30 113.6(5) . . ?
N5 Si3 C30 111.4(5) . . ?
N3 Si3 C31 117.3(5) . . ?
N5 Si3 C31 109.1(6) . . ?
C30 Si3 C31 107.1(6) . . ?
N3 Si3 Eu1 44.7(3) . . ?
N5 Si3 Eu1 53.4(3) . . ?
C30 Si3 Eu1 127.4(5) . . ?
C31 Si3 Eu1 125.4(5) . . ?
C12 N1 Si1 127.9(7) . . ?
C12 N1 Eu1 126.7(7) . . ?
Si1 N1 Eu1 105.1(4) . . ?
C22 N2 Si2 128.5(7) . . ?
C22 N2 Eu1 125.0(6) . . ?
Si2 N2 Eu1 105.2(4) . . ?
C32 N3 Si3 124.8(7) . . ?
C32 N3 Eu1 131.3(7) . . ?
Si3 N3 Eu1 103.7(4) . . ?
C1 N4 C6 110.1(11) . . ?
C1 N4 Si2 119.3(9) . . ?
C6 N4 Si2 114.8(8) . . ?
C1 N4 Eu1 114.3(8) . . ?
C6 N4 Eu1 103.1(7) . . ?
Si2 N4 Eu1 92.9(4) . . ?
C3 N5 C2 110.4(10) . . ?
C3 N5 Si3 121.2(9) . . ?
C2 N5 Si3 115.8(7) . . ?
C3 N5 Eu1 111.7(7) . . ?
C2 N5 Eu1 101.9(7) . . ?
Si3 N5 Eu1 92.4(3) . . ?
C5 N6 C4 111.6(10) . . ?
C5 N6 Si1 119.6(8) . . ?
C4 N6 Si1 114.9(8) . . ?
C5 N6 Eu1 112.7(7) . . ?
C4 N6 Eu1 102.5(7) . . ?
Si1 N6 Eu1 92.6(4) . . ?
N4 C1 C2 113.8(11) . . ?
C1 C2 N5 115.5(10) . . ?
C1 C2 Eu1 82.9(7) . . ?
N5 C2 Eu1 50.3(5) . . ?
C4 C3 N5 115.6(12) . . ?
C3 C4 N6 116.5(11) . . ?
C3 C4 Eu1 83.0(7) . . ?
N6 C4 Eu1 50.7(5) . . ?
C6 C5 N6 114.6(11) . . ?
C5 C6 N4 116.1(11) . . ?
C5 C6 Eu1 83.9(8) . . ?
N4 C6 Eu1 50.3(6) . . ?
C17 C12 C13 116.0(11) . . ?
C17 C12 N1 124.9(10) . . ?
C13 C12 N1 119.1(10) . . ?
C14 C13 C12 121.2(13) . . ?
C15 C14 C13 122.5(14) . . ?
C14 C15 C16 117.5(13) . . ?
C17 C16 C15 119.5(12) . . ?
C16 C17 C12 123.1(12) . . ?
C23 C22 C27 116.3(10) . . ?
C23 C22 N2 119.6(9) . . ?
C27 C22 N2 124.1(10) . . ?
C22 C23 C24 124.1(11) . . ?
C23 C24 C25 117.1(12) . . ?
C26 C25 C24 119.3(12) . . ?
C27 C26 C25 122.5(13) . . ?
C26 C27 C22 120.6(12) . . ?
C34 C32 N3 120.1(11) . . ?
C34 C32 C33 114.0(11) . . ?
N3 C32 C33 125.9(11) . . ?
C35 C33 C32 122.0(13) . . ?
C37 C34 C32 124.9(13) . . ?
C33 C35 C36 122.3(14) . . ?
C35 C36 C37 119.6(14) . . ?
C34 C37 C36 117.1(13) . . ?
C3S C1S C2S 119.6(4) . 3_667 ?
C3S C2S C1S 119.7(4) . 3_667 ?
C1S C3S C2S 120.7(4) . . ?
C1S C3S C4S 119.2(12) . . ?
C2S C3S C4S 120.1(13) . . ?

loop_
_geom_bond_atom_site_label_1
_geom_bond_atom_site_label_2
_geom_bond_distance
_geom_bond_site_symmetry_2
_geom_bond_publ_flag
Eu1 N3 2.301(8) . ?
Eu1 N2 2.318(8) . ?
Eu1 N1 2.321(9) . ?
Eu1 N5 2.556(8) . ?
Eu1 N6 2.558(8) . ?
Eu1 N4 2.574(9) . ?
Eu1 Si3 3.180(3) . ?
Eu1 Si1 3.188(3) . ?
Eu1 Si2 3.203(3) . ?
Eu1 C4 3.227(11) . ?
Eu1 C2 3.252(12) . ?
Eu1 C6 3.257(13) . ?
Si1 N1 1.663(9) . ?
Si1 N6 1.790(10) . ?
Si1 C10 1.862(12) . ?
Si1 C11 1.886(11) . ?
Si2 N2 1.685(8) . ?
Si2 N4 1.779(10) . ?
Si2 C20 1.835(11) . ?
Si2 C21 1.881(11) . ?
Si3 N3 1.716(9) . ?
Si3 N5 1.786(9) . ?
Si3 C30 1.836(12) . ?
Si3 C31 1.870(12) . ?
N1 C12 1.412(13) . ?
N2 C22 1.409(12) . ?
N3 C32 1.383(12) . ?
N4 C1 1.408(15) . ?
N4 C6 1.498(15) . ?
N5 C3 1.454(15) . ?
N5 C2 1.550(16) . ?
N6 C5 1.480(14) . ?
N6 C4 1.492(15) . ?
C1 C2 1.485(17) . ?
C3 C4 1.454(17) . ?
C5 C6 1.424(17) . ?
C12 C17 1.385(14) . ?
C12 C13 1.397(14) . ?
C13 C14 1.365(15) . ?
C14 C15 1.372(18) . ?
C15 C16 1.399(18) . ?
C16 C17 1.379(15) . ?
C22 C23 1.374(13) . ?
C22 C27 1.399(14) . ?
C23 C24 1.391(13) . ?
C24 C25 1.393(17) . ?
C25 C26 1.368(18) . ?
C26 C27 1.350(16) . ?
C32 C34 1.384(15) . ?
C32 C33 1.414(15) . ?
C33 C35 1.333(16) . ?
C34 C37 1.383(16) . ?
C35 C36 1.357(19) . ?
C36 C37 1.386(18) . ?
C1S C3S 1.386(8) . ?
C1S C2S 1.407(8) 3_667 ?
C2S C3S 1.391(8) . ?
C2S C1S 1.407(8) 3_667 ?
C3S C4S 1.441(9) . ?
